data_7204149
loop_
_publ_author_name
'Suzuki, Takanori'
'Ono, Kazunori'
'Kawai, Hidetoshi'
'Tsuji, Takashi'

_publ_section_title
;
 Low-temperature X-ray structural analysis of propanedinitrile
 derivatives substituted with a bis(4-dimethylaminophenyl)methyl group:
 the origin of elongation of the donor--acceptor substituted C--C
 bond&#x2020;
;
_journal_issue 9
_journal_name_full 'Journal of the Chemical Society, Perkin Transactions 2'
_journal_page_first 1798
_journal_paper_doi 10.1039/b103269k
_journal_year 2001
_chemical_formula_sum 'C26 H26 N4'
_chemical_formula_weight 394.52
_space_group_IT_number 29
_symmetry_cell_setting orthorhombic
_symmetry_Int_Tables_number 29
_symmetry_space_group_name_Hall 'P 2c -2ac'
_symmetry_space_group_name_H-M 'P c a 21'
_audit_creation_date 'Wed Oct  4 15:10:37 2000'
_audit_creation_method 'by teXsan'
_cell_angle_alpha 90
_cell_angle_beta 90
_cell_angle_gamma 90
_cell_formula_units_Z 8
_cell_length_a 21.812(1)
_cell_length_b 9.8235(4)
_cell_length_c 19.7739(8)
_cell_measurement_temperature 123.2
_cell_volume 4237.0(3)
_computing_data_reduction 'teXsan Ver. 1.10'
_computing_publication_material 'teXsan Ver. 1.10'
_computing_structure_refinement 'teXsan Ver. 1.10'
_computing_structure_solution SIR92
_diffrn_measured_fraction_theta_full 0.9862
_diffrn_measured_fraction_theta_max 0.9862
_diffrn_measurement_device_type 'Rigaku/MSC Mercury CCD'
_diffrn_measurement_method \w
_diffrn_radiation_type 'Mo K\a'
_diffrn_radiation_wavelength 0.7107
_diffrn_reflns_limit_h_max 28
_diffrn_reflns_limit_h_min 0
_diffrn_reflns_limit_k_max 12
_diffrn_reflns_limit_k_min 0
_diffrn_reflns_limit_l_max 25
_diffrn_reflns_limit_l_min 0
_diffrn_reflns_number 23752
_diffrn_reflns_theta_full 27.50
_diffrn_reflns_theta_max 27.50
_exptl_absorpt_coefficient_mu 0.074
_exptl_absorpt_correction_type none
_exptl_crystal_colour colorless
_exptl_crystal_density_diffrn 1.237
_exptl_crystal_density_method 'not measured'
_exptl_crystal_description rod
_exptl_crystal_size_max 0.350
_exptl_crystal_size_mid 0.250
_exptl_crystal_size_min 0.150
_refine_diff_density_max 0.20
_refine_diff_density_min -0.14
_refine_ls_abs_structure_Flack 9(3)
_refine_ls_extinction_method none
_refine_ls_goodness_of_fit_ref 1.499
_refine_ls_hydrogen_treatment noref
_refine_ls_number_parameters 541
_refine_ls_number_reflns 3800
_refine_ls_R_factor_gt 0.0512
_refine_ls_shift/su_max 0.0044
_refine_ls_structure_factor_coef F
_refine_ls_weighting_details 'w = 1/[\s^2^(Fo) + 0.00063|Fo|^2^]'
_refine_ls_weighting_scheme calc
_refine_ls_wR_factor_ref 0.0623
_reflns_number_gt 3800
_reflns_number_total 4948
_reflns_threshold_expression F^2^>3.0\s(F^2^)
_cod_data_source_file b103269k.txt
_cod_data_source_block crystal2_-150deg
_cod_original_sg_symbol_H-M 'P c a 21     '
_cod_original_formula_sum 'C26 H26 N4 '
_cod_database_code 7204149

loop_
_symmetry_equiv_pos_as_xyz
x,y,z
-x,-y,1/2+z
1/2-x,y,1/2+z
1/2+x,-y,z

loop_
_atom_site_label
_atom_site_type_symbol
_atom_site_fract_x
_atom_site_fract_y
_atom_site_fract_z
_atom_site_U_iso_or_equiv
_atom_site_adp_type
_atom_site_occupancy
_atom_site_calc_flag
_atom_site_refinement_flags
_atom_site_disorder_assembly
_atom_site_disorder_group
N(1) N 0.8776(1) 0.2226(3) 0.5202 0.0347(6) Uani 1.00 d . . .
N(2) N 0.5336(1) -0.2120(3) 0.6920(2) 0.0378(7) Uani 1.00 d . . .
N(3) N 0.8685(1) 0.2341(3) 0.8384(2) 0.0371(7) Uani 1.00 d . . .
N(4) N 0.7755(1) -0.1486(3) 0.8281(2) 0.0435(7) Uani 1.00 d . . .
N(5) N 0.7576(1) 0.7141(3) 0.5734(2) 0.0412(7) Uani 1.00 d . . .
N(6) N 0.4093(1) 0.2904(3) 0.7487(2) 0.0360(7) Uani 1.00 d . . .
N(7) N 0.5103(1) 0.6323(3) 0.4365(2) 0.0421(7) Uani 1.00 d . . .
N(8) N 0.4267(1) 0.2451(3) 0.4297(2) 0.0399(7) Uani 1.00 d . . .
C(1) C 0.7261(1) 0.1693(3) 0.7583(2) 0.0256(6) Uani 1.00 d . . .
C(2) C 0.7618(1) 0.1164(3) 0.8236(2) 0.0274(6) Uani 1.00 d . . .
C(3) C 0.6948(1) 0.3059(3) 0.7771(2) 0.0285(6) Uani 1.00 d . . .
C(4) C 0.7291(2) 0.4132(3) 0.8038(2) 0.0362(8) Uani 1.00 d . . .
C(5) C 0.7026(2) 0.5391(3) 0.8173(2) 0.0430(8) Uani 1.00 d . . .
C(6) C 0.6409(2) 0.5597(3) 0.8046(2) 0.0413(8) Uani 1.00 d . . .
C(7) C 0.6058(2) 0.4546(4) 0.7785(2) 0.0422(9) Uani 1.00 d . . .
C(8) C 0.6328(2) 0.3287(3) 0.7640(2) 0.0347(7) Uani 1.00 d . . .
C(9) C 0.7703(1) 0.1893(3) 0.6991(2) 0.0256(6) Uani 1.00 d . . .
C(10) C 0.8145(1) 0.0918(3) 0.6823(2) 0.0292(7) Uani 1.00 d . . .
C(11) C 0.8495(1) 0.1014(3) 0.6240(2) 0.0293(7) Uani 1.00 d . . .
C(12) C 0.8429(1) 0.2113(3) 0.5791(2) 0.0291(7) Uani 1.00 d . . .
C(13) C 0.8001(1) 0.3116(3) 0.5967(2) 0.0312(7) Uani 1.00 d . . .
C(14) C 0.7648(1) 0.2993(3) 0.6557(2) 0.0293(7) Uani 1.00 d . . .
C(15) C 0.9044(2) 0.0999(4) 0.4915(2) 0.0418(9) Uani 1.00 d . . .
C(16) C 0.8581(2) 0.3231(4) 0.4701(2) 0.0445(9) Uani 1.00 d . . .
C(17) C 0.6772(1) 0.0620(3) 0.7409(2) 0.0253(6) Uani 1.00 d . . .
C(18) C 0.6697(1) 0.0116(3) 0.6761(2) 0.0265(6) Uani 1.00 d . . .
C(19) C 0.6229(1) -0.0787(3) 0.6598(2) 0.0282(7) Uani 1.00 d . . .
C(20) C 0.5811(1) -0.1227(3) 0.7082(2) 0.0296(7) Uani 1.00 d . . .
C(21) C 0.5892(1) -0.0751(3) 0.7745(2) 0.0325(7) Uani 1.00 d . . .
C(22) C 0.6364(1) 0.0154(3) 0.7904(2) 0.0317(7) Uani 1.00 d . . .
C(23) C 0.5170(2) -0.2233(3) 0.6207(2) 0.0380(8) Uani 1.00 d . . .
C(24) C 0.4858(2) -0.2348(4) 0.7409(2) 0.0455(9) Uani 1.00 d . . .
C(25) C 0.8229(1) 0.1819(3) 0.8317(2) 0.0308(7) Uani 1.00 d . . .
C(26) C 0.7696(1) -0.0331(3) 0.8249(2) 0.0328(7) Uani 1.00 d . . .
C(27) C 0.5663(1) 0.3269(3) 0.5146(2) 0.0244(6) Uani 1.00 d . . .
C(28) C 0.5311(1) 0.3706(3) 0.4473(2) 0.0278(6) Uani 1.00 d . . .
C(29) C 0.5979(1) 0.1891(3) 0.5003(2) 0.0263(6) Uani 1.00 d . . .
C(30) C 0.5631(1) 0.0768(3) 0.4791(2) 0.0321(7) Uani 1.00 d . . .
C(31) C 0.5907(2) -0.0486(3) 0.4666(2) 0.0383(8) Uani 1.00 d . . .
C(32) C 0.6528(2) -0.0649(3) 0.4753(2) 0.0374(7) Uani 1.00 d . . .
C(33) C 0.6873(2) 0.0439(4) 0.4970(2) 0.0368(8) Uani 1.00 d . . .
C(34) C 0.6603(1) 0.1705(3) 0.5093(2) 0.0307(7) Uani 1.00 d . . .
C(35) C 0.6142(1) 0.4379(3) 0.5290(2) 0.0279(7) Uani 1.00 d . . .
C(36) C 0.6226(1) 0.4898(3) 0.5944(2) 0.0284(7) Uani 1.00 d . . .
C(37) C 0.6689(1) 0.5825(3) 0.6084(2) 0.0317(7) Uani 1.00 d . . .
C(38) C 0.7102(1) 0.6245(3) 0.5584(2) 0.0319(7) Uani 1.00 d . . .
C(39) C 0.7011(1) 0.5728(3) 0.4926(2) 0.0342(7) Uani 1.00 d . . .
C(40) C 0.6546(1) 0.4819(3) 0.4790(2) 0.0306(7) Uani 1.00 d . . .
C(41) C 0.7754(2) 0.7288(4) 0.6439(2) 0.0448(9) Uani 1.00 d . . .
C(42) C 0.8050(2) 0.7377(4) 0.5230(3) 0.049(1) Uani 1.00 d . . .
C(43) C 0.5208(1) 0.3128(3) 0.5735(2) 0.0253(6) Uani 1.00 d . . .
C(44) C 0.4762(1) 0.4109(3) 0.5870(2) 0.0280(7) Uani 1.00 d . . .
C(45) C 0.4392(1) 0.4041(3) 0.6439(2) 0.0312(7) Uani 1.00 d . . .
C(46) C 0.4453(1) 0.2978(3) 0.6909(2) 0.0288(7) Uani 1.00 d . . .
C(47) C 0.4897(1) 0.1985(3) 0.6768(2) 0.0312(7) Uani 1.00 d . . .
C(48) C 0.5263(1) 0.2071(3) 0.6196(2) 0.0295(7) Uani 1.00 d . . .
C(49) C 0.3827(2) 0.4146(4) 0.7754(2) 0.0433(9) Uani 1.00 d . . .
C(50) C 0.4261(2) 0.1899(4) 0.7995(2) 0.0412(9) Uani 1.00 d . . .
C(51) C 0.5198(1) 0.5182(3) 0.4425(2) 0.0307(7) Uani 1.00 d . . .
C(52) C 0.4725(1) 0.2998(3) 0.4373(2) 0.0309(7) Uani 1.00 d . . .
H(1) H 0.7381 0.1407 0.8629 0.0353 Uiso 1.00 calc . . .
H(2) H 0.7711 0.3989 0.8131 0.0436 Uiso 1.00 calc . . .
H(3) H 0.7268 0.6138 0.8342 0.0487 Uiso 1.00 calc . . .
H(4) H 0.6220 0.6455 0.8149 0.0488 Uiso 1.00 calc . . .
H(5) H 0.5624 0.4679 0.7709 0.0529 Uiso 1.00 calc . . .
H(6) H 0.6077 0.2563 0.7454 0.0423 Uiso 1.00 calc . . .
H(7) H 0.8217 0.0177 0.7130 0.0366 Uiso 1.00 calc . . .
H(8) H 0.8779 0.0302 0.6129 0.0361 Uiso 1.00 calc . . .
H(9) H 0.7959 0.3893 0.5676 0.0398 Uiso 1.00 calc . . .
H(10) H 0.7362 0.3701 0.6665 0.0358 Uiso 1.00 calc . . .
H(11) H 0.8741 0.0352 0.4799 0.0526 Uiso 1.00 calc . . .
H(12) H 0.9279 0.1214 0.4516 0.0526 Uiso 1.00 calc . . .
H(13) H 0.9323 0.0583 0.5234 0.0526 Uiso 1.00 calc . . .
H(14) H 0.8590 0.4126 0.4904 0.0579 Uiso 1.00 calc . . .
H(15) H 0.8854 0.3232 0.4326 0.0579 Uiso 1.00 calc . . .
H(16) H 0.8178 0.3050 0.4554 0.0579 Uiso 1.00 calc . . .
H(17) H 0.6976 0.0386 0.6419 0.0333 Uiso 1.00 calc . . .
H(18) H 0.6188 -0.1097 0.6140 0.0354 Uiso 1.00 calc . . .
H(19) H 0.5627 -0.1062 0.8098 0.0405 Uiso 1.00 calc . . .
H(20) H 0.6395 0.0487 0.8355 0.0374 Uiso 1.00 calc . . .
H(21) H 0.5043 -0.1355 0.6041 0.0469 Uiso 1.00 calc . . .
H(22) H 0.5516 -0.2521 0.5950 0.0469 Uiso 1.00 calc . . .
H(23) H 0.4845 -0.2856 0.6150 0.0469 Uiso 1.00 calc . . .
H(24) H 0.4664 -0.1515 0.7524 0.0578 Uiso 1.00 calc . . .
H(25) H 0.4568 -0.2977 0.7247 0.0578 Uiso 1.00 calc . . .
H(26) H 0.5041 -0.2716 0.7819 0.0578 Uiso 1.00 calc . . .
H(27) H 0.5567 0.3452 0.4104 0.0365 Uiso 1.00 calc . . .
H(28) H 0.5196 0.0874 0.4732 0.0399 Uiso 1.00 calc . . .
H(29) H 0.5650 -0.1245 0.4531 0.0479 Uiso 1.00 calc . . .
H(30) H 0.6720 -0.1512 0.4670 0.0465 Uiso 1.00 calc . . .
H(31) H 0.7301 0.0321 0.5032 0.0468 Uiso 1.00 calc . . .
H(32) H 0.6847 0.2453 0.5250 0.0377 Uiso 1.00 calc . . .
H(33) H 0.5948 0.4603 0.6299 0.0353 Uiso 1.00 calc . . .
H(34) H 0.6729 0.6197 0.6539 0.0408 Uiso 1.00 calc . . .
H(35) H 0.7281 0.6053 0.4581 0.0420 Uiso 1.00 calc . . .
H(36) H 0.6490 0.4469 0.4332 0.0400 Uiso 1.00 calc . . .
H(37) H 0.7893 0.6443 0.6616 0.0560 Uiso 1.00 calc . . .
H(38) H 0.8083 0.7939 0.6478 0.0560 Uiso 1.00 calc . . .
H(39) H 0.7419 0.7606 0.6705 0.0560 Uiso 1.00 calc . . .
H(40) H 0.8260 0.6542 0.5135 0.0626 Uiso 1.00 calc . . .
H(41) H 0.7877 0.7714 0.4822 0.0626 Uiso 1.00 calc . . .
H(42) H 0.8342 0.8020 0.5396 0.0626 Uiso 1.00 calc . . .
H(43) H 0.4708 0.4843 0.5551 0.0355 Uiso 1.00 calc . . .
H(44) H 0.4094 0.4743 0.6531 0.0371 Uiso 1.00 calc . . .
H(45) H 0.4946 0.1244 0.7079 0.0373 Uiso 1.00 calc . . .
H(46) H 0.5563 0.1369 0.6110 0.0377 Uiso 1.00 calc . . .
H(47) H 0.4140 0.4786 0.7858 0.0589 Uiso 1.00 calc . . .
H(48) H 0.3562 0.4541 0.7417 0.0589 Uiso 1.00 calc . . .
H(49) H 0.3594 0.3955 0.8144 0.0589 Uiso 1.00 calc . . .
H(50) H 0.3988 0.1945 0.8367 0.0534 Uiso 1.00 calc . . .
H(51) H 0.4250 0.1011 0.7804 0.0534 Uiso 1.00 calc . . .
H(52) H 0.4670 0.2073 0.8154 0.0534 Uiso 1.00 calc . . .

loop_
_atom_site_aniso_label
_atom_site_aniso_U_11
_atom_site_aniso_U_22
_atom_site_aniso_U_33
_atom_site_aniso_U_12
_atom_site_aniso_U_13
_atom_site_aniso_U_23
N(1) 0.034(1) 0.041(1) 0.029(1) 0.000(1) 0.0049(10) 0.000(1)
N(2) 0.035(1) 0.036(1) 0.042(1) -0.010(1) -0.004(1) 0.001(1)
N(3) 0.040(1) 0.043(1) 0.029(1) -0.007(1) -0.005(1) -0.001(1)
N(4) 0.051(2) 0.033(1) 0.047(2) 0.001(1) -0.011(1) 0.002(1)
N(5) 0.032(1) 0.036(1) 0.056(2) -0.008(1) -0.004(1) -0.001(1)
N(6) 0.037(1) 0.044(1) 0.027(1) -0.004(1) 0.007(1) 0.001(1)
N(7) 0.046(2) 0.036(1) 0.045(2) 0.003(1) 0.005(1) 0.008(1)
N(8) 0.036(1) 0.047(2) 0.036(1) -0.003(1) -0.006(1) -0.001(1)
C(1) 0.029(1) 0.026(1) 0.023(1) -0.0015(10) -0.0029(9) 0.0001(10)
C(2) 0.032(1) 0.029(1) 0.021(1) -0.002(1) -0.004(1) -0.001(1)
C(3) 0.036(1) 0.026(1) 0.024(1) -0.0001(10) 0.004(1) 0.000(1)
C(4) 0.044(2) 0.027(1) 0.038(2) -0.004(1) -0.003(1) -0.001(1)
C(5) 0.061(2) 0.029(1) 0.040(2) -0.001(1) -0.001(2) -0.004(1)
C(6) 0.058(2) 0.031(2) 0.035(2) 0.011(1) 0.013(2) -0.004(1)
C(7) 0.046(2) 0.034(1) 0.046(2) 0.009(1) 0.010(2) 0.000(1)
C(8) 0.038(1) 0.030(1) 0.036(2) 0.003(1) 0.002(1) -0.002(1)
C(9) 0.028(1) 0.026(1) 0.023(1) -0.0027(10) -0.0017(10) -0.0036(9)
C(10) 0.032(1) 0.027(1) 0.029(1) 0.001(1) -0.001(1) -0.001(1)
C(11) 0.027(1) 0.031(1) 0.030(1) 0.004(1) -0.002(1) -0.002(1)
C(12) 0.024(1) 0.036(1) 0.027(1) -0.005(1) -0.0012(10) 0.000(1)
C(13) 0.032(1) 0.033(1) 0.029(1) 0.001(1) 0.002(1) 0.004(1)
C(14) 0.029(1) 0.031(1) 0.027(1) 0.001(1) 0.000(1) 0.003(1)
C(15) 0.044(2) 0.045(2) 0.037(2) 0.001(1) 0.007(1) -0.004(1)
C(16) 0.049(2) 0.054(2) 0.030(2) 0.001(2) 0.007(1) 0.012(1)
C(17) 0.028(1) 0.022(1) 0.026(1) -0.0006(10) 0.000(1) 0.001(1)
C(18) 0.026(1) 0.026(1) 0.027(1) 0.001(1) -0.001(1) 0.001(1)
C(19) 0.031(1) 0.024(1) 0.029(1) -0.001(1) -0.002(1) 0.000(1)
C(20) 0.027(1) 0.027(1) 0.034(1) 0.000(1) -0.003(1) 0.004(1)
C(21) 0.031(1) 0.033(1) 0.033(1) -0.004(1) 0.002(1) 0.004(1)
C(22) 0.037(2) 0.033(1) 0.025(1) -0.004(1) 0.001(1) 0.001(1)
C(23) 0.034(2) 0.033(2) 0.046(2) -0.004(1) -0.010(1) -0.001(1)
C(24) 0.036(2) 0.046(2) 0.054(2) -0.014(1) 0.005(1) 0.006(2)
C(25) 0.037(1) 0.032(1) 0.023(1) 0.000(1) -0.003(1) -0.004(1)
C(26) 0.036(2) 0.032(1) 0.031(1) 0.000(1) -0.008(1) 0.003(1)
C(27) 0.028(1) 0.023(1) 0.022(1) 0.0000(9) 0.0034(9) -0.0001(10)
C(28) 0.031(1) 0.029(1) 0.024(1) 0.002(1) 0.002(1) 0.001(1)
C(29) 0.032(1) 0.027(1) 0.020(1) 0.001(1) 0.002(1) 0.0005(10)
C(30) 0.032(1) 0.030(1) 0.035(2) 0.000(1) 0.002(1) -0.002(1)
C(31) 0.051(2) 0.028(1) 0.036(2) 0.001(1) 0.005(1) -0.004(1)
C(32) 0.052(2) 0.028(1) 0.032(1) 0.013(1) 0.008(1) 0.001(1)
C(33) 0.039(2) 0.039(1) 0.032(1) 0.011(1) 0.002(1) 0.002(1)
C(34) 0.032(1) 0.033(1) 0.027(1) 0.002(1) 0.001(1) 0.002(1)
C(35) 0.027(1) 0.026(1) 0.031(1) -0.001(1) 0.002(1) -0.001(1)
C(36) 0.028(1) 0.027(1) 0.030(1) 0.001(1) 0.002(1) 0.002(1)
C(37) 0.029(1) 0.031(1) 0.036(2) 0.003(1) -0.005(1) -0.003(1)
C(38) 0.030(1) 0.023(1) 0.043(1) 0.000(1) -0.001(1) 0.000(1)
C(39) 0.032(1) 0.030(1) 0.040(1) -0.001(1) 0.004(1) 0.007(1)
C(40) 0.032(1) 0.030(1) 0.030(1) 0.000(1) 0.000(1) 0.003(1)
C(41) 0.035(2) 0.040(2) 0.059(2) -0.001(1) -0.010(2) -0.012(2)
C(42) 0.034(2) 0.042(2) 0.072(3) -0.011(2) 0.005(2) -0.002(2)
C(43) 0.025(1) 0.028(1) 0.023(1) -0.0036(10) 0.0025(10) -0.0053(10)
C(44) 0.030(1) 0.027(1) 0.027(1) 0.001(1) 0.001(1) 0.002(1)
C(45) 0.032(1) 0.029(1) 0.033(1) 0.001(1) 0.005(1) -0.002(1)
C(46) 0.028(1) 0.034(1) 0.025(1) -0.006(1) 0.002(1) -0.002(1)
C(47) 0.033(1) 0.032(1) 0.029(1) -0.001(1) 0.001(1) 0.003(1)
C(48) 0.030(1) 0.028(1) 0.030(1) 0.002(1) 0.001(1) -0.002(1)
C(49) 0.051(2) 0.047(2) 0.031(2) 0.000(2) 0.014(1) -0.004(1)
C(50) 0.043(2) 0.050(2) 0.031(2) -0.003(1) 0.006(1) 0.005(1)
C(51) 0.028(1) 0.035(1) 0.029(1) 0.001(1) 0.002(1) 0.004(1)
C(52) 0.032(1) 0.037(1) 0.024(1) 0.005(1) -0.001(1) 0.003(1)

loop_
_atom_type_symbol
_atom_type_description
_atom_type_scat_dispersion_real
_atom_type_scat_dispersion_imag
_atom_type_scat_source
C C 0.003 0.002
;International Tables for Crystallography
(1992, Vol. C, Tables 4.2.6.8 and 6.1.1.1)
;
H H 0.000 0.000
;International Tables for Crystallography
(1992, Vol. C, Table 6.1.1.2)
;
N N 0.006 0.003
;International Tables for Crystallography
(1992, Vol. C, Tables 4.2.6.8 and 6.1.1.1)
;

loop_
_geom_angle_atom_site_label_1
_geom_angle_atom_site_label_2
_geom_angle_atom_site_label_3
_geom_angle
_geom_angle_site_symmetry_1
_geom_angle_site_symmetry_2
_geom_angle_site_symmetry_3
_geom_angle_publ_flag
C(12) N(1) C(15) 118.5(3) . 1_555 1_555 yes
C(12) N(1) C(16) 117.5(3) . 1_555 1_555 yes
C(15) N(1) C(16) 114.4(2) . 1_555 1_555 yes
C(20) N(2) C(23) 117.1(3) . 1_555 1_555 yes
C(20) N(2) C(24) 118.7(3) . 1_555 1_555 yes
C(23) N(2) C(24) 117.2(3) . 1_555 1_555 yes
C(38) N(5) C(41) 117.8(3) . 1_555 1_555 yes
C(38) N(5) C(42) 118.9(4) . 1_555 1_555 yes
C(41) N(5) C(42) 116.8(3) . 1_555 1_555 yes
C(46) N(6) C(49) 118.8(3) . 1_555 1_555 yes
C(46) N(6) C(50) 117.4(3) . 1_555 1_555 yes
C(49) N(6) C(50) 114.8(3) . 1_555 1_555 yes
C(2) C(1) C(3) 107.6(3) . 1_555 1_555 yes
C(2) C(1) C(9) 110.7(2) . 1_555 1_555 yes
C(2) C(1) C(17) 107.2(2) . 1_555 1_555 yes
C(3) C(1) C(9) 110.5(2) . 1_555 1_555 yes
C(3) C(1) C(17) 110.0(2) . 1_555 1_555 yes
C(9) C(1) C(17) 110.7(3) . 1_555 1_555 yes
C(1) C(2) C(25) 112.5(3) . 1_555 1_555 yes
C(1) C(2) C(26) 113.2(3) . 1_555 1_555 yes
C(25) C(2) C(26) 109.0(2) . 1_555 1_555 yes
C(1) C(3) C(4) 120.6(3) . 1_555 1_555 yes
C(1) C(3) C(8) 121.4(3) . 1_555 1_555 yes
C(4) C(3) C(8) 117.9(3) . 1_555 1_555 yes
C(3) C(4) C(5) 121.5(3) . 1_555 1_555 yes
C(4) C(5) C(6) 119.9(3) . 1_555 1_555 yes
C(5) C(6) C(7) 119.8(3) . 1_555 1_555 yes
C(6) C(7) C(8) 120.1(3) . 1_555 1_555 yes
C(3) C(8) C(7) 120.8(3) . 1_555 1_555 yes
C(1) C(9) C(10) 121.9(3) . 1_555 1_555 yes
C(1) C(9) C(14) 121.4(3) . 1_555 1_555 yes
C(10) C(9) C(14) 116.4(3) . 1_555 1_555 yes
C(9) C(10) C(11) 122.1(3) . 1_555 1_555 yes
C(10) C(11) C(12) 121.4(3) . 1_555 1_555 yes
N(1) C(12) C(11) 122.3(3) . 1_555 1_555 yes
N(1) C(12) C(13) 120.9(3) . 1_555 1_555 yes
C(11) C(12) C(13) 116.8(3) . 1_555 1_555 yes
C(12) C(13) C(14) 120.8(3) . 1_555 1_555 yes
C(9) C(14) C(13) 122.4(3) . 1_555 1_555 yes
C(1) C(17) C(18) 122.3(3) . 1_555 1_555 yes
C(1) C(17) C(22) 120.5(3) . 1_555 1_555 yes
C(18) C(17) C(22) 117.1(3) . 1_555 1_555 yes
C(17) C(18) C(19) 122.0(3) . 1_555 1_555 yes
C(18) C(19) C(20) 121.4(3) . 1_555 1_555 yes
N(2) C(20) C(19) 121.6(4) . 1_555 1_555 yes
N(2) C(20) C(21) 121.3(3) . 1_555 1_555 yes
C(19) C(20) C(21) 117.1(3) . 1_555 1_555 yes
C(20) C(21) C(22) 121.0(3) . 1_555 1_555 yes
C(17) C(22) C(21) 121.3(3) . 1_555 1_555 yes
N(3) C(25) C(2) 178.5(3) . 1_555 1_555 yes
N(4) C(26) C(2) 177.8(4) . 1_555 1_555 yes
C(28) C(27) C(29) 107.3(3) . 1_555 1_555 yes
C(28) C(27) C(35) 106.9(3) . 1_555 1_555 yes
C(28) C(27) C(43) 110.2(2) . 1_555 1_555 yes
C(29) C(27) C(35) 110.7(2) . 1_555 1_555 yes
C(29) C(27) C(43) 110.4(2) . 1_555 1_555 yes
C(35) C(27) C(43) 111.3(3) . 1_555 1_555 yes
C(27) C(28) C(51) 113.5(3) . 1_555 1_555 yes
C(27) C(28) C(52) 113.8(3) . 1_555 1_555 yes
C(51) C(28) C(52) 108.2(2) . 1_555 1_555 yes
C(27) C(29) C(30) 120.2(3) . 1_555 1_555 yes
C(27) C(29) C(34) 122.0(3) . 1_555 1_555 yes
C(30) C(29) C(34) 117.8(3) . 1_555 1_555 yes
C(29) C(30) C(31) 121.0(3) . 1_555 1_555 yes
C(30) C(31) C(32) 120.4(3) . 1_555 1_555 yes
C(31) C(32) C(33) 119.2(3) . 1_555 1_555 yes
C(32) C(33) C(34) 121.0(3) . 1_555 1_555 yes
C(29) C(34) C(33) 120.6(3) . 1_555 1_555 yes
C(27) C(35) C(36) 121.2(3) . 1_555 1_555 yes
C(27) C(35) C(40) 121.2(3) . 1_555 1_555 yes
C(36) C(35) C(40) 117.3(3) . 1_555 1_555 yes
C(35) C(36) C(37) 121.2(3) . 1_555 1_555 yes
C(36) C(37) C(38) 121.3(4) . 1_555 1_555 yes
N(5) C(38) C(37) 121.0(4) . 1_555 1_555 yes
N(5) C(38) C(39) 121.9(3) . 1_555 1_555 yes
C(37) C(38) C(39) 117.2(3) . 1_555 1_555 yes
C(38) C(39) C(40) 121.0(3) . 1_555 1_555 yes
C(35) C(40) C(39) 121.9(4) . 1_555 1_555 yes
C(27) C(43) C(44) 122.2(3) . 1_555 1_555 yes
C(27) C(43) C(48) 120.7(3) . 1_555 1_555 yes
C(44) C(43) C(48) 116.8(3) . 1_555 1_555 yes
C(43) C(44) C(45) 121.9(3) . 1_555 1_555 yes
C(44) C(45) C(46) 121.1(3) . 1_555 1_555 yes
N(6) C(46) C(45) 121.9(3) . 1_555 1_555 yes
N(6) C(46) C(47) 121.2(3) . 1_555 1_555 yes
C(45) C(46) C(47) 116.8(3) . 1_555 1_555 yes
C(46) C(47) C(48) 121.2(3) . 1_555 1_555 yes
C(43) C(48) C(47) 122.2(3) . 1_555 1_555 yes
N(7) C(51) C(28) 177.6(4) . 1_555 1_555 yes
N(8) C(52) C(28) 179.7(3) . 1_555 1_555 yes

loop_
_geom_bond_atom_site_label_1
_geom_bond_atom_site_label_2
_geom_bond_distance
_geom_bond_site_symmetry_1
_geom_bond_site_symmetry_2
_geom_bond_publ_flag
N(1) C(12) 1.394(4) . . yes
N(1) C(15) 1.455(4) . . yes
N(1) C(16) 1.461(5) . . yes
N(2) C(20) 1.393(4) . . yes
N(2) C(23) 1.459(6) . . yes
N(2) C(24) 1.440(5) . . yes
N(3) C(25) 1.127(4) . . yes
N(4) C(26) 1.144(4) . . yes
N(5) C(38) 1.390(4) . . yes
N(5) C(41) 1.455(6) . . yes
N(5) C(42) 1.455(6) . . yes
N(6) C(46) 1.389(5) . . yes
N(6) C(49) 1.450(5) . . yes
N(6) C(50) 1.455(5) . . yes
N(7) C(51) 1.146(4) . . yes
N(8) C(52) 1.145(4) . . yes
C(1) C(2) 1.596(5) . . yes
C(1) C(3) 1.550(4) . . yes
C(1) C(9) 1.528(5) . . yes
C(1) C(17) 1.539(4) . . yes
C(2) C(25) 1.488(4) . . yes
C(2) C(26) 1.478(4) . . yes
C(3) C(4) 1.395(4) . . yes
C(3) C(8) 1.396(4) . . yes
C(4) C(5) 1.391(5) . . yes
C(5) C(6) 1.385(6) . . yes
C(6) C(7) 1.386(5) . . yes
C(7) C(8) 1.399(5) . . yes
C(9) C(10) 1.399(4) . . yes
C(9) C(14) 1.385(5) . . yes
C(10) C(11) 1.386(5) . . yes
C(11) C(12) 1.406(5) . . yes
C(12) C(13) 1.402(4) . . yes
C(13) C(14) 1.401(5) . . yes
C(17) C(18) 1.383(5) . . yes
C(17) C(22) 1.399(5) . . yes
C(18) C(19) 1.389(4) . . yes
C(19) C(20) 1.392(5) . . yes
C(20) C(21) 1.403(6) . . yes
C(21) C(22) 1.396(4) . . yes
C(27) C(28) 1.595(5) . . yes
C(27) C(29) 1.545(4) . . yes
C(27) C(35) 1.536(4) . . yes
C(27) C(43) 1.535(5) . . yes
C(28) C(51) 1.474(4) . . yes
C(28) C(52) 1.468(4) . . yes
C(29) C(30) 1.402(4) . . yes
C(29) C(34) 1.385(4) . . yes
C(30) C(31) 1.393(5) . . yes
C(31) C(32) 1.374(5) . . yes
C(32) C(33) 1.377(5) . . yes
C(33) C(34) 1.397(5) . . yes
C(35) C(36) 1.402(6) . . yes
C(35) C(40) 1.395(5) . . yes
C(36) C(37) 1.388(4) . . yes
C(37) C(38) 1.399(5) . . yes
C(38) C(39) 1.411(6) . . yes
C(39) C(40) 1.378(4) . . yes
C(43) C(44) 1.395(4) . . yes
C(43) C(48) 1.387(5) . . yes
C(44) C(45) 1.387(5) . . yes
C(45) C(46) 1.404(5) . . yes
C(46) C(47) 1.402(4) . . yes
C(47) C(48) 1.387(5) . . yes

loop_
_geom_contact_atom_site_label_1
_geom_contact_atom_site_label_2
_geom_contact_distance
_geom_contact_site_symmetry_1
_geom_contact_site_symmetry_2
_geom_contact_publ_flag
N(3) C(24) 3.204(5) . 4_555 ?
N(3) C(29) 3.313(5) . 3_655 ?
N(3) C(28) 3.352(5) . 3_655 ?
N(3) C(34) 3.494(5) . 3_655 ?
N(3) C(30) 3.516(5) . 3_655 ?
N(4) C(50) 3.358(5) . 4_555 ?
N(4) C(32) 3.405(6) . 3_655 ?
N(4) C(5) 3.462(4) . 1_545 ?
N(4) N(6) 3.596(4) . 4_555 ?
N(6) C(41) 3.586(5) . 4_465 ?
N(7) C(16) 3.415(5) . 4_465 ?
N(7) C(50) 3.509(6) . 2_664 ?
N(8) C(42) 3.237(5) . 4_465 ?
N(8) C(6) 3.459(5) . 2_664 ?
N(8) C(21) 3.510(5) . 2_654 ?
C(18) C(33) 3.576(6) . . ?
C(19) C(48) 3.599(4) . . ?
C(25) C(34) 3.532(6) . 3_655 ?
C(25) C(33) 3.546(6) . 3_655 ?
C(26) C(32) 3.435(6) . 3_655 ?

loop_
_geom_torsion_atom_site_label_1
_geom_torsion_atom_site_label_2
_geom_torsion_atom_site_label_3
_geom_torsion_atom_site_label_4
_geom_torsion
_geom_torsion_site_symmetry_1
_geom_torsion_site_symmetry_2
_geom_torsion_site_symmetry_3
_geom_torsion_site_symmetry_4
_geom_torsion_publ_flag
N(1) C(12) C(11) C(10) -179.9(3) 1_555 1_555 1_555 1_555 yes
N(1) C(12) C(11) H(8) -2.2(5) 1_555 1_555 1_555 1_555 no
N(1) C(12) C(13) C(14) 179.4(3) 1_555 1_555 1_555 1_555 yes
N(1) C(12) C(13) H(9) -1.4(5) 1_555 1_555 1_555 1_555 no
N(2) C(20) C(19) C(18) 179.2(3) 1_555 1_555 1_555 1_555 yes
N(2) C(20) C(19) H(18) 0.6(5) 1_555 1_555 1_555 1_555 no
N(2) C(20) C(21) C(22) -179.3(3) 1_555 1_555 1_555 1_555 yes
N(2) C(20) C(21) H(19) 2.0(5) 1_555 1_555 1_555 1_555 no
N(3) C(25) C(2) C(1) 77(15) 1_555 1_555 1_555 1_555 yes
N(3) C(25) C(2) C(26) -156(14) 1_555 1_555 1_555 1_555 yes
N(3) C(25) C(2) H(1) -41(15) 1_555 1_555 1_555 1_555 no
N(4) C(26) C(2) C(1) -144(8) 1_555 1_555 1_555 1_555 yes
N(4) C(26) C(2) C(25) 89(8) 1_555 1_555 1_555 1_555 yes
N(4) C(26) C(2) H(1) -26(8) 1_555 1_555 1_555 1_555 no
N(5) C(38) C(37) C(36) -178.0(3) 1_555 1_555 1_555 1_555 yes
N(5) C(38) C(37) H(34) 2.3(5) 1_555 1_555 1_555 1_555 no
N(5) C(38) C(39) C(40) 178.7(3) 1_555 1_555 1_555 1_555 yes
N(5) C(38) C(39) H(35) -2.6(5) 1_555 1_555 1_555 1_555 no
N(6) C(46) C(45) C(44) 179.0(3) 1_555 1_555 1_555 1_555 yes
N(6) C(46) C(45) H(44) 1.1(5) 1_555 1_555 1_555 1_555 no
N(6) C(46) C(47) C(48) -179.1(3) 1_555 1_555 1_555 1_555 yes
N(6) C(46) C(47) H(45) 0.4(5) 1_555 1_555 1_555 1_555 no
N(7) C(51) C(28) C(27) 171(7) 1_555 1_555 1_555 1_555 yes
N(7) C(51) C(28) C(52) -60(7) 1_555 1_555 1_555 1_555 yes
N(7) C(51) C(28) H(27) 53(7) 1_555 1_555 1_555 1_555 no
N(8) C(52) C(28) C(27) 100(75) 1_555 1_555 1_555 1_555 yes
N(8) C(52) C(28) C(51) -26(75) 1_555 1_555 1_555 1_555 yes
N(8) C(52) C(28) H(27) -142(75) 1_555 1_555 1_555 1_555 no
C(1) C(3) C(4) C(5) 176.2(4) 1_555 1_555 1_555 1_555 yes
C(1) C(3) C(4) H(2) -4.5(6) 1_555 1_555 1_555 1_555 no
C(1) C(3) C(8) C(7) -177.0(4) 1_555 1_555 1_555 1_555 yes
C(1) C(3) C(8) H(6) 4.0(6) 1_555 1_555 1_555 1_555 no
C(1) C(9) C(10) C(11) 171.9(3) 1_555 1_555 1_555 1_555 yes
C(1) C(9) C(10) H(7) -10.3(5) 1_555 1_555 1_555 1_555 no
C(1) C(9) C(14) C(13) -172.4(3) 1_555 1_555 1_555 1_555 yes
C(1) C(9) C(14) H(10) 8.2(5) 1_555 1_555 1_555 1_555 no
C(1) C(17) C(18) C(19) -175.8(3) 1_555 1_555 1_555 1_555 yes
C(1) C(17) C(18) H(17) 5.1(4) 1_555 1_555 1_555 1_555 no
C(1) C(17) C(22) C(21) 175.7(3) 1_555 1_555 1_555 1_555 yes
C(1) C(17) C(22) H(20) -1.6(5) 1_555 1_555 1_555 1_555 no
C(2) C(1) C(3) C(4) 54.7(4) 1_555 1_555 1_555 1_555 yes
C(2) C(1) C(3) C(8) -129.6(3) 1_555 1_555 1_555 1_555 yes
C(2) C(1) C(9) C(10) 45.8(4) 1_555 1_555 1_555 1_555 yes
C(2) C(1) C(9) C(14) -140.3(3) 1_555 1_555 1_555 1_555 yes
C(2) C(1) C(17) C(18) -131.4(3) 1_555 1_555 1_555 1_555 yes
C(2) C(1) C(17) C(22) 51.4(3) 1_555 1_555 1_555 1_555 yes
C(3) C(1) C(2) C(25) -82.0(3) 1_555 1_555 1_555 1_555 yes
C(3) C(1) C(2) C(26) 153.9(3) 1_555 1_555 1_555 1_555 yes
C(3) C(1) C(2) H(1) 35.4(3) 1_555 1_555 1_555 1_555 no
C(3) C(1) C(9) C(10) 164.9(3) 1_555 1_555 1_555 1_555 yes
C(3) C(1) C(9) C(14) -21.2(4) 1_555 1_555 1_555 1_555 yes
C(3) C(1) C(17) C(18) 112.0(3) 1_555 1_555 1_555 1_555 yes
C(3) C(1) C(17) C(22) -65.2(4) 1_555 1_555 1_555 1_555 yes
C(3) C(4) C(5) C(6) 0.2(6) 1_555 1_555 1_555 1_555 yes
C(3) C(4) C(5) H(3) -177.8(4) 1_555 1_555 1_555 1_555 no
C(3) C(8) C(7) C(6) 1.5(6) 1_555 1_555 1_555 1_555 yes
C(3) C(8) C(7) H(5) -177.4(4) 1_555 1_555 1_555 1_555 no
C(4) C(3) C(1) C(9) -66.3(4) 1_555 1_555 1_555 1_555 yes
C(4) C(3) C(1) C(17) 171.1(3) 1_555 1_555 1_555 1_555 yes
C(4) C(3) C(8) C(7) -1.2(6) 1_555 1_555 1_555 1_555 yes
C(4) C(3) C(8) H(6) 179.9(4) 1_555 1_555 1_555 1_555 no
C(4) C(5) C(6) C(7) 0.1(6) 1_555 1_555 1_555 1_555 yes
C(4) C(5) C(6) H(4) 178.3(4) 1_555 1_555 1_555 1_555 no
C(5) C(4) C(3) C(8) 0.3(6) 1_555 1_555 1_555 1_555 yes
C(5) C(6) C(7) C(8) -1.0(7) 1_555 1_555 1_555 1_555 yes
C(5) C(6) C(7) H(5) 178.0(4) 1_555 1_555 1_555 1_555 no
C(6) C(5) C(4) H(2) -179.0(4) 1_555 1_555 1_555 1_555 no
C(6) C(7) C(8) H(6) -179.5(4) 1_555 1_555 1_555 1_555 no
C(7) C(6) C(5) H(3) 178.1(4) 1_555 1_555 1_555 1_555 no
C(8) C(3) C(1) C(9) 109.4(4) 1_555 1_555 1_555 1_555 yes
C(8) C(3) C(1) C(17) -13.1(5) 1_555 1_555 1_555 1_555 yes
C(8) C(3) C(4) H(2) 179.6(4) 1_555 1_555 1_555 1_555 no
C(8) C(7) C(6) H(4) -179.2(4) 1_555 1_555 1_555 1_555 no
C(9) C(1) C(2) C(25) 38.9(3) 1_555 1_555 1_555 1_555 yes
C(9) C(1) C(2) C(26) -85.2(3) 1_555 1_555 1_555 1_555 yes
C(9) C(1) C(2) H(1) 156.3(2) 1_555 1_555 1_555 1_555 no
C(9) C(1) C(17) C(18) -10.5(4) 1_555 1_555 1_555 1_555 yes
C(9) C(1) C(17) C(22) 172.3(3) 1_555 1_555 1_555 1_555 yes
C(9) C(10) C(11) C(12) 0.8(5) 1_555 1_555 1_555 1_555 yes
C(9) C(10) C(11) H(8) -176.8(3) 1_555 1_555 1_555 1_555 no
C(9) C(14) C(13) C(12) 0.1(5) 1_555 1_555 1_555 1_555 yes
C(9) C(14) C(13) H(9) -179.1(3) 1_555 1_555 1_555 1_555 no
C(10) C(9) C(1) C(17) -73.0(4) 1_555 1_555 1_555 1_555 yes
C(10) C(9) C(14) C(13) 1.9(5) 1_555 1_555 1_555 1_555 yes
C(10) C(9) C(14) H(10) -177.5(3) 1_555 1_555 1_555 1_555 no
C(10) C(11) C(12) C(13) 1.2(5) 1_555 1_555 1_555 1_555 yes
C(11) C(10) C(9) C(14) -2.3(5) 1_555 1_555 1_555 1_555 yes
C(11) C(12) N(1) C(15) 22.5(4) 1_555 1_555 1_555 1_555 yes
C(11) C(12) N(1) C(16) 166.9(3) 1_555 1_555 1_555 1_555 yes
C(11) C(12) C(13) C(14) -1.6(5) 1_555 1_555 1_555 1_555 yes
C(11) C(12) C(13) H(9) 177.6(3) 1_555 1_555 1_555 1_555 no
C(12) N(1) C(15) H(11) 60.0(4) 1_555 1_555 1_555 1_555 no
C(12) N(1) C(15) H(12) -178.8(3) 1_555 1_555 1_555 1_555 no
C(12) N(1) C(15) H(13) -60.7(4) 1_555 1_555 1_555 1_555 no
C(12) N(1) C(16) H(14) 60.4(4) 1_555 1_555 1_555 1_555 no
C(12) N(1) C(16) H(15) 178.9(3) 1_555 1_555 1_555 1_555 no
C(12) N(1) C(16) H(16) -59.1(4) 1_555 1_555 1_555 1_555 no
C(12) C(11) C(10) H(7) -177.0(3) 1_555 1_555 1_555 1_555 no
C(12) C(13) C(14) H(10) 179.5(3) 1_555 1_555 1_555 1_555 no
C(13) C(12) N(1) C(15) -158.6(3) 1_555 1_555 1_555 1_555 yes
C(13) C(12) N(1) C(16) -14.2(4) 1_555 1_555 1_555 1_555 yes
C(13) C(12) C(11) H(8) 178.8(3) 1_555 1_555 1_555 1_555 no
C(14) C(9) C(1) C(17) 101.0(3) 1_555 1_555 1_555 1_555 yes
C(14) C(9) C(10) H(7) 175.5(3) 1_555 1_555 1_555 1_555 no
C(15) N(1) C(16) H(14) -153.8(3) 1_555 1_555 1_555 1_555 no
C(15) N(1) C(16) H(15) -35.2(4) 1_555 1_555 1_555 1_555 no
C(15) N(1) C(16) H(16) 86.7(4) 1_555 1_555 1_555 1_555 no
C(16) N(1) C(15) H(11) -85.5(4) 1_555 1_555 1_555 1_555 no
C(16) N(1) C(15) H(12) 35.8(4) 1_555 1_555 1_555 1_555 no
C(16) N(1) C(15) H(13) 153.8(3) 1_555 1_555 1_555 1_555 no
C(17) C(1) C(2) C(25) 159.7(3) 1_555 1_555 1_555 1_555 yes
C(17) C(1) C(2) C(26) 35.6(3) 1_555 1_555 1_555 1_555 yes
C(17) C(1) C(2) H(1) -82.8(3) 1_555 1_555 1_555 1_555 no
C(17) C(18) C(19) C(20) 0.2(4) 1_555 1_555 1_555 1_555 yes
C(17) C(18) C(19) H(18) 178.8(3) 1_555 1_555 1_555 1_555 no
C(17) C(22) C(21) C(20) 0.1(5) 1_555 1_555 1_555 1_555 yes
C(17) C(22) C(21) H(19) 178.8(3) 1_555 1_555 1_555 1_555 no
C(18) C(17) C(22) C(21) -1.6(4) 1_555 1_555 1_555 1_555 yes
C(18) C(17) C(22) H(20) -178.9(3) 1_555 1_555 1_555 1_555 no
C(18) C(19) C(20) C(21) -1.8(4) 1_555 1_555 1_555 1_555 yes
C(19) C(18) C(17) C(22) 1.5(4) 1_555 1_555 1_555 1_555 yes
C(19) C(20) N(2) C(23) -19.2(4) 1_555 1_555 1_555 1_555 yes
C(19) C(20) N(2) C(24) -169.2(3) 1_555 1_555 1_555 1_555 yes
C(19) C(20) C(21) C(22) 1.6(5) 1_555 1_555 1_555 1_555 yes
C(19) C(20) C(21) H(19) -177.0(3) 1_555 1_555 1_555 1_555 no
C(20) N(2) C(23) H(21) -59.8(4) 1_555 1_555 1_555 1_555 no
C(20) N(2) C(23) H(22) 58.8(4) 1_555 1_555 1_555 1_555 no
C(20) N(2) C(23) H(23) -179.7(3) 1_555 1_555 1_555 1_555 no
C(20) N(2) C(24) H(24) 58.1(5) 1_555 1_555 1_555 1_555 no
C(20) N(2) C(24) H(25) -179.1(3) 1_555 1_555 1_555 1_555 no
C(20) N(2) C(24) H(26) -59.9(4) 1_555 1_555 1_555 1_555 no
C(20) C(19) C(18) H(17) 179.3(3) 1_555 1_555 1_555 1_555 no
C(20) C(21) C(22) H(20) 177.4(3) 1_555 1_555 1_555 1_555 no
C(21) C(20) N(2) C(23) 161.8(3) 1_555 1_555 1_555 1_555 yes
C(21) C(20) N(2) C(24) 11.8(5) 1_555 1_555 1_555 1_555 yes
C(21) C(20) C(19) H(18) 179.7(3) 1_555 1_555 1_555 1_555 no
C(22) C(17) C(18) H(17) -177.6(3) 1_555 1_555 1_555 1_555 no
C(23) N(2) C(24) H(24) -91.8(4) 1_555 1_555 1_555 1_555 no
C(23) N(2) C(24) H(25) 31.0(5) 1_555 1_555 1_555 1_555 no
C(23) N(2) C(24) H(26) 150.2(3) 1_555 1_555 1_555 1_555 no
C(24) N(2) C(23) H(21) 90.6(4) 1_555 1_555 1_555 1_555 no
C(24) N(2) C(23) H(22) -150.8(3) 1_555 1_555 1_555 1_555 no
C(24) N(2) C(23) H(23) -29.3(4) 1_555 1_555 1_555 1_555 no
C(27) C(29) C(30) C(31) -179.3(4) 1_555 1_555 1_555 1_555 yes
C(27) C(29) C(30) H(28) 0.8(6) 1_555 1_555 1_555 1_555 no
C(27) C(29) C(34) C(33) 178.8(4) 1_555 1_555 1_555 1_555 yes
C(27) C(29) C(34) H(32) 0.1(6) 1_555 1_555 1_555 1_555 no
C(27) C(35) C(36) C(37) 175.1(3) 1_555 1_555 1_555 1_555 yes
C(27) C(35) C(36) H(33) -5.8(5) 1_555 1_555 1_555 1_555 no
C(27) C(35) C(40) C(39) -174.3(3) 1_555 1_555 1_555 1_555 yes
C(27) C(35) C(40) H(36) 6.1(5) 1_555 1_555 1_555 1_555 no
C(27) C(43) C(44) C(45) -173.7(3) 1_555 1_555 1_555 1_555 yes
C(27) C(43) C(44) H(43) 7.5(5) 1_555 1_555 1_555 1_555 no
C(27) C(43) C(48) C(47) 173.8(3) 1_555 1_555 1_555 1_555 yes
C(27) C(43) C(48) H(46) -7.0(5) 1_555 1_555 1_555 1_555 no
C(28) C(27) C(29) C(30) -57.2(4) 1_555 1_555 1_555 1_555 yes
C(28) C(27) C(29) C(34) 124.5(4) 1_555 1_555 1_555 1_555 yes
C(28) C(27) C(35) C(36) 135.5(3) 1_555 1_555 1_555 1_555 yes
C(28) C(27) C(35) C(40) -50.4(4) 1_555 1_555 1_555 1_555 yes
C(28) C(27) C(43) C(44) -46.6(4) 1_555 1_555 1_555 1_555 yes
C(28) C(27) C(43) C(48) 139.6(3) 1_555 1_555 1_555 1_555 yes
C(29) C(27) C(28) C(51) -157.0(3) 1_555 1_555 1_555 1_555 yes
C(29) C(27) C(28) C(52) 78.7(3) 1_555 1_555 1_555 1_555 yes
C(29) C(27) C(28) H(27) -38.4(3) 1_555 1_555 1_555 1_555 no
C(29) C(27) C(35) C(36) -108.0(3) 1_555 1_555 1_555 1_555 yes
C(29) C(27) C(35) C(40) 66.1(4) 1_555 1_555 1_555 1_555 yes
C(29) C(27) C(43) C(44) -164.9(3) 1_555 1_555 1_555 1_555 yes
C(29) C(27) C(43) C(48) 21.3(4) 1_555 1_555 1_555 1_555 yes
C(29) C(30) C(31) C(32) 0.5(6) 1_555 1_555 1_555 1_555 yes
C(29) C(30) C(31) H(29) 178.5(4) 1_555 1_555 1_555 1_555 no
C(29) C(34) C(33) C(32) 0.4(6) 1_555 1_555 1_555 1_555 yes
C(29) C(34) C(33) H(31) 179.8(4) 1_555 1_555 1_555 1_555 no
C(30) C(29) C(27) C(35) -173.5(3) 1_555 1_555 1_555 1_555 yes
C(30) C(29) C(27) C(43) 62.9(4) 1_555 1_555 1_555 1_555 yes
C(30) C(29) C(34) C(33) 0.5(6) 1_555 1_555 1_555 1_555 yes
C(30) C(29) C(34) H(32) -178.1(4) 1_555 1_555 1_555 1_555 no
C(30) C(31) C(32) C(33) 0.5(6) 1_555 1_555 1_555 1_555 yes
C(30) C(31) C(32) H(30) 179.7(4) 1_555 1_555 1_555 1_555 no
C(31) C(30) C(29) C(34) -1.0(6) 1_555 1_555 1_555 1_555 yes
C(31) C(32) C(33) C(34) -1.0(6) 1_555 1_555 1_555 1_555 yes
C(31) C(32) C(33) H(31) 179.7(4) 1_555 1_555 1_555 1_555 no
C(32) C(31) C(30) H(28) -179.6(4) 1_555 1_555 1_555 1_555 no
C(32) C(33) C(34) H(32) 179.1(4) 1_555 1_555 1_555 1_555 no
C(33) C(32) C(31) H(29) -177.5(4) 1_555 1_555 1_555 1_555 no
C(34) C(29) C(27) C(35) 8.2(5) 1_555 1_555 1_555 1_555 yes
C(34) C(29) C(27) C(43) -115.4(4) 1_555 1_555 1_555 1_555 yes
C(34) C(29) C(30) H(28) 179.1(4) 1_555 1_555 1_555 1_555 no
C(34) C(33) C(32) H(30) 179.8(4) 1_555 1_555 1_555 1_555 no
C(35) C(27) C(28) C(51) -38.2(3) 1_555 1_555 1_555 1_555 yes
C(35) C(27) C(28) C(52) -162.6(3) 1_555 1_555 1_555 1_555 yes
C(35) C(27) C(28) H(27) 80.3(3) 1_555 1_555 1_555 1_555 no
C(35) C(27) C(43) C(44) 71.9(4) 1_555 1_555 1_555 1_555 yes
C(35) C(27) C(43) C(48) -102.0(3) 1_555 1_555 1_555 1_555 yes
C(35) C(36) C(37) C(38) -2.1(5) 1_555 1_555 1_555 1_555 yes
C(35) C(36) C(37) H(34) 177.7(3) 1_555 1_555 1_555 1_555 no
C(35) C(40) C(39) C(38) 0.6(5) 1_555 1_555 1_555 1_555 yes
C(35) C(40) C(39) H(35) -178.0(3) 1_555 1_555 1_555 1_555 no
C(36) C(35) C(27) C(43) 15.1(4) 1_555 1_555 1_555 1_555 yes
C(36) C(35) C(40) C(39) 0.0(5) 1_555 1_555 1_555 1_555 yes
C(36) C(35) C(40) H(36) -179.6(3) 1_555 1_555 1_555 1_555 no
C(36) C(37) C(38) C(39) 2.5(5) 1_555 1_555 1_555 1_555 yes
C(37) C(36) C(35) C(40) 0.8(4) 1_555 1_555 1_555 1_555 yes
C(37) C(38) N(5) C(41) 19.3(4) 1_555 1_555 1_555 1_555 yes
C(37) C(38) N(5) C(42) 170.2(3) 1_555 1_555 1_555 1_555 yes
C(37) C(38) C(39) C(40) -1.7(5) 1_555 1_555 1_555 1_555 yes
C(37) C(38) C(39) H(35) 176.9(3) 1_555 1_555 1_555 1_555 no
C(38) N(5) C(41) H(37) 61.0(4) 1_555 1_555 1_555 1_555 no
C(38) N(5) C(41) H(38) -179.5(3) 1_555 1_555 1_555 1_555 no
C(38) N(5) C(41) H(39) -60.2(4) 1_555 1_555 1_555 1_555 no
C(38) N(5) C(42) H(40) -61.6(5) 1_555 1_555 1_555 1_555 no
C(38) N(5) C(42) H(41) 58.5(4) 1_555 1_555 1_555 1_555 no
C(38) N(5) C(42) H(42) 179.2(3) 1_555 1_555 1_555 1_555 no
C(38) C(37) C(36) H(33) 178.9(3) 1_555 1_555 1_555 1_555 no
C(38) C(39) C(40) H(36) -179.9(3) 1_555 1_555 1_555 1_555 no
C(39) C(38) N(5) C(41) -161.2(3) 1_555 1_555 1_555 1_555 yes
C(39) C(38) N(5) C(42) -10.3(5) 1_555 1_555 1_555 1_555 yes
C(39) C(38) C(37) H(34) -177.3(3) 1_555 1_555 1_555 1_555 no
C(40) C(35) C(27) C(43) -170.8(3) 1_555 1_555 1_555 1_555 yes
C(40) C(35) C(36) H(33) 179.9(3) 1_555 1_555 1_555 1_555 no
C(41) N(5) C(42) H(40) 89.5(4) 1_555 1_555 1_555 1_555 no
C(41) N(5) C(42) H(41) -150.4(3) 1_555 1_555 1_555 1_555 no
C(41) N(5) C(42) H(42) -29.6(5) 1_555 1_555 1_555 1_555 no
C(42) N(5) C(41) H(37) -90.4(4) 1_555 1_555 1_555 1_555 no
C(42) N(5) C(41) H(38) 29.0(4) 1_555 1_555 1_555 1_555 no
C(42) N(5) C(41) H(39) 148.4(3) 1_555 1_555 1_555 1_555 no
C(43) C(27) C(28) C(51) 82.8(3) 1_555 1_555 1_555 1_555 yes
C(43) C(27) C(28) C(52) -41.5(3) 1_555 1_555 1_555 1_555 yes
C(43) C(27) C(28) H(27) -158.6(2) 1_555 1_555 1_555 1_555 no
C(43) C(44) C(45) C(46) 0.4(5) 1_555 1_555 1_555 1_555 yes
C(43) C(44) C(45) H(44) 178.2(3) 1_555 1_555 1_555 1_555 no
C(43) C(48) C(47) C(46) -0.3(5) 1_555 1_555 1_555 1_555 yes
C(43) C(48) C(47) H(45) -179.7(3) 1_555 1_555 1_555 1_555 no
C(44) C(43) C(48) C(47) -0.4(5) 1_555 1_555 1_555 1_555 yes
C(44) C(43) C(48) H(46) 178.9(3) 1_555 1_555 1_555 1_555 no
C(44) C(45) C(46) C(47) -1.1(5) 1_555 1_555 1_555 1_555 yes
C(45) C(44) C(43) C(48) 0.3(5) 1_555 1_555 1_555 1_555 yes
C(45) C(46) N(6) C(49) -24.3(5) 1_555 1_555 1_555 1_555 yes
C(45) C(46) N(6) C(50) -169.9(3) 1_555 1_555 1_555 1_555 yes
C(45) C(46) C(47) C(48) 1.0(5) 1_555 1_555 1_555 1_555 yes
C(45) C(46) C(47) H(45) -179.5(3) 1_555 1_555 1_555 1_555 no
C(46) N(6) C(49) H(47) -58.3(5) 1_555 1_555 1_555 1_555 no
C(46) N(6) C(49) H(48) 60.4(4) 1_555 1_555 1_555 1_555 no
C(46) N(6) C(49) H(49) 180.0(3) 1_555 1_555 1_555 1_555 no
C(46) N(6) C(50) H(50) 179.4(3) 1_555 1_555 1_555 1_555 no
C(46) N(6) C(50) H(51) -59.5(4) 1_555 1_555 1_555 1_555 no
C(46) N(6) C(50) H(52) 59.6(4) 1_555 1_555 1_555 1_555 no
C(46) C(45) C(44) H(43) 179.2(3) 1_555 1_555 1_555 1_555 no
C(46) C(47) C(48) H(46) -179.6(3) 1_555 1_555 1_555 1_555 no
C(47) C(46) N(6) C(49) 155.8(3) 1_555 1_555 1_555 1_555 yes
C(47) C(46) N(6) C(50) 10.2(5) 1_555 1_555 1_555 1_555 yes
C(47) C(46) C(45) H(44) -179.0(3) 1_555 1_555 1_555 1_555 no
C(48) C(43) C(44) H(43) -178.5(3) 1_555 1_555 1_555 1_555 no
C(49) N(6) C(50) H(50) 32.4(4) 1_555 1_555 1_555 1_555 no
C(49) N(6) C(50) H(51) 153.5(3) 1_555 1_555 1_555 1_555 no
C(49) N(6) C(50) H(52) -87.4(4) 1_555 1_555 1_555 1_555 no
C(50) N(6) C(49) H(47) 88.2(4) 1_555 1_555 1_555 1_555 no
C(50) N(6) C(49) H(48) -153.1(3) 1_555 1_555 1_555 1_555 no
C(50) N(6) C(49) H(49) -33.5(5) 1_555 1_555 1_555 1_555 no
H(2) C(4) C(5) H(3) 3.0(7) 1_555 1_555 1_555 1_555 no
H(3) C(5) C(6) H(4) -3.6(7) 1_555 1_555 1_555 1_555 no
H(4) C(6) C(7) H(5) -0.3(7) 1_555 1_555 1_555 1_555 no
H(5) C(7) C(8) H(6) 1.5(7) 1_555 1_555 1_555 1_555 no
H(7) C(10) C(11) H(8) 5.5(5) 1_555 1_555 1_555 1_555 no
H(9) C(13) C(14) H(10) 0.3(5) 1_555 1_555 1_555 1_555 no
H(17) C(18) C(19) H(18) -2.1(5) 1_555 1_555 1_555 1_555 no
H(19) C(21) C(22) H(20) -3.9(5) 1_555 1_555 1_555 1_555 no
H(28) C(30) C(31) H(29) -1.6(7) 1_555 1_555 1_555 1_555 no
H(29) C(31) C(32) H(30) 1.7(7) 1_555 1_555 1_555 1_555 no
H(30) C(32) C(33) H(31) 0.5(7) 1_555 1_555 1_555 1_555 no
H(31) C(33) C(34) H(32) -1.6(7) 1_555 1_555 1_555 1_555 no
H(33) C(36) C(37) H(34) -1.4(5) 1_555 1_555 1_555 1_555 no
H(35) C(39) C(40) H(36) 1.6(5) 1_555 1_555 1_555 1_555 no
H(43) C(44) C(45) H(44) -3.0(5) 1_555 1_555 1_555 1_555 no
H(45) C(47) C(48) H(46) 1.0(5) 1_555 1_555 1_555 1_555 no
